data_1527173
loop_
_publ_author_name
'Boucherle, G.'
'Aleonard, S.'

_publ_section_title
;
 Diagramme d'equilibre du systeme Tl F - Be F2. Structure des Composes M3
 Be F5
;
_journal_name_full 'Materials Research Bulletin'
_journal_page_first 525
_journal_page_last 536
_journal_volume 6
_journal_year 1971
_chemical_formula_sum 'Be F5 K3'
_chemical_name_systematic 'K3 Be F5'
_space_group_IT_number 130
_symmetry_space_group_name_Hall 'P 4ab 2n -1ab'
_symmetry_space_group_name_H-M 'P 4/n c c :1'
_cell_angle_alpha 90
_cell_angle_beta 90
_cell_angle_gamma 90
_cell_formula_units_Z 4
_cell_length_a 7.1785
_cell_length_b 7.1785
_cell_length_c 10.742
_cell_volume 553.545
_citation_journal_id_ASTM MRBUAC
_cod_data_source_file Boucherle_MRBUAC_1971_921.cif
_cod_data_source_block Be1F5K3
_cod_original_cell_volume 553.5446
_cod_original_sg_symbol_Hall '-P 4a 2ac (x-1/4,y+1/4,z)'
_cod_original_formula_sum 'Be1 F5 K3'
_cod_database_code 1527173

loop_
_symmetry_equiv_pos_as_xyz
x,y,z
-y+1/2,x+1/2,z
-x,-y,z
y+1/2,-x+1/2,z
x+1/2,-y+1/2,-z+1/2
y,x,-z+1/2
-x+1/2,y+1/2,-z+1/2
-y,-x,-z+1/2
-x+1/2,-y+1/2,-z
y,-x,-z
x+1/2,y+1/2,-z
-y,x,-z
-x,y,z-1/2
-y+1/2,-x+1/2,z-1/2
x,-y,z-1/2
y+1/2,x+1/2,z-1/2

loop_
_atom_site_label
_atom_site_type_symbol
_atom_site_fract_x
_atom_site_fract_y
_atom_site_fract_z
_atom_site_occupancy
_atom_site_U_iso_or_equiv
F1 F-1 0 0.5 0.263 1 0.0
F2 F-1 0.124 -0.117 0.078 1 0.0
K1 K+1 0 0.5 0.0002 1 0.0
Be1 Be+2 0 0 0 1 0.0
K2 K+1 0.187 0.187 0.25 1 0.0
